data_9012102
loop_
_publ_author_name
'Whitfield, H. J.'

_publ_section_title
;
 Crystal and molecular structure of tetraarsenic pentasulphide
;
_journal_name_full 'Dalton Transactions'
_journal_page_first 1740
_journal_page_last 1742
_journal_volume 1973
_journal_year 1973
_chemical_compound_source Synthetic
_chemical_formula_sum 'As4 S5'
_chemical_name_mineral Uzonite
_space_group_IT_number 11
_symmetry_space_group_name_Hall '-P 2yb'
_symmetry_space_group_name_H-M 'P 1 21/m 1'
_cell_angle_alpha 90
_cell_angle_beta 101.0
_cell_angle_gamma 90
_cell_length_a 7.98
_cell_length_b 8.10
_cell_length_c 7.14
_cell_formula_units_Z 2
_cell_volume 453.036
_database_code_amcsd 0012425
_exptl_crystal_density_diffrn 3.372
_cod_database_code 9012102

loop_
_space_group_symop_operation_xyz
x,y,z
x,1/2-y,z
-x,1/2+y,-z
-x,-y,-z

loop_
_atom_site_aniso_label
_atom_site_aniso_U_11
_atom_site_aniso_U_22
_atom_site_aniso_U_33
_atom_site_aniso_U_12
_atom_site_aniso_U_13
_atom_site_aniso_U_23
As1 0.02487 0.03889 0.03385 0.00000 0.00250 0.00000
As2 0.02611 0.03590 0.02140 0.00000 0.00779 0.00000
As3 0.02549 0.03723 0.03708 -0.00354 -0.00195 -0.00604
S1 0.02456 0.03723 0.03658 0.00096 0.00223 -0.00949
S2 0.02767 0.03124 0.02489 -0.00257 -0.00111 0.00546
S3 0.01927 0.03424 0.03733 0.00000 -0.01140 0.00000

loop_
_atom_site_label
_atom_site_fract_x
_atom_site_fract_y
_atom_site_fract_z
As1 0.02170 0.25000 0.80330
As2 0.05050 0.25000 0.45430
As3 0.39120 0.48900 0.74390
S1 0.18530 0.46490 0.91400
S2 0.23180 0.46290 0.45110
S3 0.54140 0.25000 0.78940

loop_
_cod_related_entry_id
_cod_related_entry_database
_cod_related_entry_code
1 AMCSD 0012425
